data_7123814
loop_
_publ_author_name
'Scherer, W.'
'Sirsch, P.'
'Grosche, M.'
'Spiegler, M.'
'Mason, S. A.'
'Gardiner, M.G.'

_publ_section_title
;
 Agostic Deformations based on Electron Delocalization in the
 Alkyllithium-complex [{2-(Me3Si)2CLiC5H4N}2]
;
_journal_name_full 'Chemical Communications'
_journal_page_first 2072
_journal_page_last 2073
_journal_paper_doi 10.1039/B105452J
_journal_volume 20
_journal_year 2001
_chemical_compound_source 'see text'
_chemical_formula_moiety 'C24 H44 Li2 N2 Si4'
_chemical_formula_sum 'C24 H44 Li2 N2 Si4'
_chemical_formula_weight 486.85
_space_group_IT_number 14
_space_group_name_Hall '-P 2yn'
_space_group_name_H-M_alt 'P 1 21/n 1'
_symmetry_cell_setting monoclinic
_symmetry_space_group_name_Hall '-P 2yn'
_symmetry_space_group_name_H-M 'P 1 21/n 1'
_cell_angle_alpha 90
_cell_angle_beta 93.4810(11)
_cell_angle_gamma 90
_cell_formula_units_Z 2
_cell_length_a 11.7233(2)
_cell_length_b 9.8814(2)
_cell_length_c 12.7702(2)
_cell_measurement_reflns_used 28093
_cell_measurement_temperature 115
_cell_volume 1476.60(5)
_computing_cell_refinement 'DENZO (Z. Otwinowski and W. Minor, 1997)'
_computing_data_collection 'COLLECT (Nonius, 1998)'
_computing_data_reduction 'DENZO (Z. Otwinowski and W. Minor, 1997)'
_computing_molecular_graphics 'PLATON (Spek, 1990)'
_computing_publication_material 'PLATON (Spek, 1990)'
_computing_structure_refinement 'XD (Koritsanszky et al, 1995)'
_computing_structure_solution 'SHELXL-97 (Sheldrick, 1997)'
_diffrn_ambient_temperature 115
_diffrn_measured_fraction_theta_full 0.975
_diffrn_measured_fraction_theta_max 0.975
_diffrn_measurement_device_type 'KappaCCD (Nonius)'
_diffrn_measurement_method rotation
_diffrn_radiation_monochromator graphite
_diffrn_radiation_source 'NONIUS FR 591 rotating anode'
_diffrn_radiation_type 'Mo K\a'
_diffrn_radiation_wavelength 0.71073
_diffrn_reflns_av_R_equivalents 0.0344
_diffrn_reflns_av_sigmaI/netI 0.0510
_diffrn_reflns_limit_h_max 23
_diffrn_reflns_limit_h_min -25
_diffrn_reflns_limit_k_max 19
_diffrn_reflns_limit_k_min -21
_diffrn_reflns_limit_l_max 22
_diffrn_reflns_limit_l_min -27
_diffrn_reflns_number 80348
_diffrn_reflns_reduction_process
;
?
;
_diffrn_reflns_theta_full 50.61
_diffrn_reflns_theta_max 50.61
_diffrn_reflns_theta_min 2.70
_diffrn_standards_number none
_exptl_absorpt_coefficient_mu 0.215
_exptl_absorpt_correction_T_max 0.942
_exptl_absorpt_correction_T_min 0.795
_exptl_absorpt_correction_type empirical
_exptl_absorpt_process_details 'SORTAV (R.H. Blessing, 1995)'
_exptl_crystal_colour yellow
_exptl_crystal_density_diffrn 1.095
_exptl_crystal_density_method 'Not Measured'
_exptl_crystal_description prism
_exptl_crystal_F_000 528
_exptl_crystal_size_max 1.12
_exptl_crystal_size_mid 0.41
_exptl_crystal_size_min 0.28
_refine_diff_density_max 0.21
_refine_diff_density_min -0.20
_refine_ls_extinction_method none
_refine_ls_goodness_of_fit_ref 1.062
_refine_ls_hydrogen_treatment noref
_refine_ls_matrix_type full
_refine_ls_number_constraints 0
_refine_ls_number_parameters 301
_refine_ls_number_reflns 8905
_refine_ls_number_restraints 0
_refine_ls_restrained_S_all 1.062
_refine_ls_R_factor_all 0.0817
_refine_ls_R_factor_gt 0.0250
_refine_ls_R_Fsqd_factor 0.0265
_refine_ls_shift/su_max 0.000
_refine_ls_shift/su_mean 0.000
_refine_ls_structure_factor_coef Fsqd
_refine_ls_weighting_details w=1/[\s^2^(Fo)]
_refine_ls_weighting_scheme calc
_refine_ls_wR_factor_gt 0.0314
_reflns_number_gt 8905
_reflns_number_total 15534
_reflns_threshold_expression F>3\s(F)
_cod_data_source_file 1000001.cif
_cod_data_source_block PCOD1000001
_cod_depositor_comments
;
The following automatic conversions were performed:

data item '_symmetry_cell_setting' value 'Monoclinic' was changed to
'monoclinic' in accordance with the built-in table derived from the
CIF Core dictionary named 'cif_core.dic' version 2.4.5 last updated
on 2014-11-21.

Automatic conversion script
Id: cif_fix_values 6909 2019-04-08 15:41:33Z antanas 
;
_cod_original_sg_symbol_H-M 'P 21/n'
_cod_database_code 7123814

loop_
_symmetry_equiv_pos_as_xyz
x,y,z
1/2-x,1/2+y,1/2-z
-x,-y,-z
1/2+x,1/2-y,1/2+z

loop_
_atom_local_axes_label
_atom_local_axes_atom0
_atom_local_axes_ax1
_atom_local_axes_atom1
_atom_local_axes_atom2
_atom_local_axes_ax2
SI(2) C(7) X SI(2) C(1) Y
SI(1) C(3) X SI(1) C(1) Y
N C(11) X N C(15) Y
C(1) SI(2) X C(1) SI(1) Y
C(2) SI(1) Z C(2) C(1) Y
C(3) SI(1) Z C(3) C(1) Y
C(4) SI(1) Z C(4) C(1) Y
C(5) SI(2) Z C(5) C(1) Y
C(6) SI(2) Z C(6) C(1) Y
C(7) SI(2) Z C(7) C(1) Y
C(11) N Z C(11) C(12) Y
C(12) C(11) X C(12) C(13) Y
C(13) C(12) X C(13) C(14) Y
C(14) C(13) X C(14) C(15) Y
C(15) C(14) X C(15) N Y
LI C(1) X LI SI(2) Y
H(2A) C(2) Z H(2A) SI(1) Y
H(2B) C(2) Z H(2B) SI(1) Y
H(2C) C(2) Z H(2C) SI(1) Y
H(3A) C(3) Z H(3A) SI(1) Y
H(3B) C(3) Z H(3B) SI(1) Y
H(3C) C(3) Z H(3C) SI(1) Y
H(4A) C(4) Z H(4A) SI(1) Y
H(4B) C(4) Z H(4B) SI(1) Y
H(4C) C(4) Z H(4C) SI(1) Y
H(5A) C(5) Z H(5A) SI(2) Y
H(5B) C(5) Z H(5B) SI(2) Y
H(5C) C(5) Z H(5C) SI(2) Y
H(6A) C(6) Z H(6A) SI(2) Y
H(6B) C(6) Z H(6B) SI(2) Y
H(6C) C(6) Z H(6C) SI(2) Y
H(7A) C(7) Z H(7A) SI(2) Y
H(7B) C(7) Z H(7B) SI(2) Y
H(7C) C(7) Z H(7C) SI(2) Y
H(12) C(12) Z H(12) C(13) Y
H(13) C(13) Z H(13) C(12) Y
H(14) C(14) Z H(14) C(15) Y
H(15) C(15) Z H(15) N Y

loop_
_atom_rho_multipole_label
_atom_rho_multipole_coeff_Pv
_atom_rho_multipole_coeff_P00
_atom_rho_multipole_coeff_P11
_atom_rho_multipole_coeff_P1-1
_atom_rho_multipole_coeff_P10
_atom_rho_multipole_coeff_P20
_atom_rho_multipole_coeff_P21
_atom_rho_multipole_coeff_P2-1
_atom_rho_multipole_coeff_P22
_atom_rho_multipole_coeff_P2-2
_atom_rho_multipole_coeff_P30
_atom_rho_multipole_coeff_P31
_atom_rho_multipole_coeff_P3-1
_atom_rho_multipole_coeff_P32
_atom_rho_multipole_coeff_P3-2
_atom_rho_multipole_coeff_P33
_atom_rho_multipole_coeff_P3-3
_atom_rho_multipole_coeff_P40
_atom_rho_multipole_coeff_P41
_atom_rho_multipole_coeff_P4-1
_atom_rho_multipole_coeff_P42
_atom_rho_multipole_coeff_P4-2
_atom_rho_multipole_coeff_P43
_atom_rho_multipole_coeff_P4-3
_atom_rho_multipole_coeff_P44
_atom_rho_multipole_coeff_P4-4
_atom_rho_multipole_kappa_prime
_atom_rho_multipole_kappa_dprime0
_atom_rho_multipole_kappa_dprime1
_atom_rho_multipole_kappa_dprime2
_atom_rho_multipole_kappa_dprime3
_atom_rho_multipole_kappa_dprime4
SI(2) 3.26(10) 0.00 -0.05(2) 0.13(2) 0.06(2) -0.02(2) 0.00(2) -0.01(2) -0.03(2) -0.11(2) -0.01(3) -0.22(3) -0.30(3) 0.06(3) 0.01(2) 0.36(3) -0.01(2) 0.00 0.00 0.00 0.00 0.00 0.00 0.00 0.00 0.00 1.051(7) 1.00 1.00 1.00 1.00 1.00
SI(1) 3.23(11) 0.00 0.07(2) -0.01(2) 0.02(2) -0.07(2) 0.171(19) -0.03(2) -0.045(19) 0.02(2) -0.09(3) -0.21(3) -0.43(3) 0.13(2) -0.09(3) 0.28(3) 0.04(3) 0.00 0.00 0.00 0.00 0.00 0.00 0.00 0.00 0.00 1.031(7) 1.00 1.00 1.00 1.00 1.00
N 5.33(5) 0.00 -0.009(13) -0.064(12) 0.004(11) -0.119(13) 0.018(11) 0.006(11) 0.022(12) 0.019(12) 0.002(11) -0.013(11) -0.018(11) -0.004(10) 0.015(10) 0.137(11) 0.014(11) 0.00 0.00 0.00 0.00 0.00 0.00 0.00 0.00 0.00 0.983(2) 1.00 1.00 1.00 1.00 1.00
C(1) 4.52(4) 0.00 0.024(13) -0.024(13) -0.019(13) -0.029(13) -0.014(12) -0.021(12) -0.002(13) -0.045(12) -0.035(14) -0.054(13) -0.097(13) -0.015(13) 0.091(13) 0.107(13) 0.000(13) 0.00 0.00 0.00 0.00 0.00 0.00 0.00 0.00 0.00 0.97 1.00 1.00 1.00 1.00 1.00
C(2) 4.44(6) 0.00 0.00 0.00 0.018(12) 0.043(12) 0.00 0.00 0.00 0.00 0.175(13) 0.00 0.00 0.00 0.00 0.004(11) 0.127(12) 0.00 0.00 0.00 0.00 0.00 0.00 0.00 0.00 0.00 0.986(3) 1.00 1.00 1.00 1.00 1.00
C(3) 4.46(4) 0.00 0.06(2) 0.025(16) 0.029(17) 0.052(16) -0.042(19) 0.005(14) 0.012(16) 0.077(19) 0.176(16) -0.039(17) 0.003(14) -0.007(15) 0.006(17) -0.017(16) 0.225(16) 0.00 0.00 0.00 0.00 0.00 0.00 0.00 0.00 0.00 0.98 1.00 1.00 1.00 1.00 1.00
C(4) 4.44 0.00 0.00 0.00 0.02 0.04 0.00 0.00 0.00 0.00 0.17 0.00 0.00 0.00 0.00 0.00 0.13 0.00 0.00 0.00 0.00 0.00 0.00 0.00 0.00 0.00 0.986(3) 1.00 1.00 1.00 1.00 1.00
C(5) 4.59(7) 0.00 0.00 0.00 0.014(12) 0.049(11) 0.00 0.00 0.00 0.00 0.236(12) 0.00 0.00 0.00 0.00 0.020(11) 0.144(11) 0.00 0.00 0.00 0.00 0.00 0.00 0.00 0.00 0.00 0.984(3) 1.00 1.00 1.00 1.00 1.00
C(6) 4.59 0.00 0.00 0.00 0.01 0.05 0.00 0.00 0.00 0.00 0.24 0.00 0.00 0.00 0.00 0.02 0.14 0.00 0.00 0.00 0.00 0.00 0.00 0.00 0.00 0.00 0.984(3) 1.00 1.00 1.00 1.00 1.00
C(7) 4.54(10) 0.00 0.10(2) 0.006(17) 0.024(17) 0.019(16) -0.007(19) 0.049(15) 0.014(18) 0.053(19) 0.179(19) -0.065(16) 0.007(15) 0.005(17) -0.033(17) -0.047(16) 0.163(17) 0.00 0.00 0.00 0.00 0.00 0.00 0.00 0.00 0.00 0.985(5) 1.00 1.00 1.00 1.00 1.00
C(11) 3.79(5) 0.00 0.000(11) 0.028(13) -0.040(14) 0.044(15) -0.006(12) 0.016(13) -0.143(12) 0.011(11) 0.184(16) 0.013(14) -0.004(15) 0.180(14) -0.022(13) 0.032(12) -0.013(12) 0.00 0.00 0.00 0.00 0.00 0.00 0.00 0.00 0.00 1.030(4) 1.00 1.00 1.00 1.00 1.00
C(12) 4.13(3) 0.00 0.005(11) -0.019(10) 0.00 -0.193(9) 0.00 0.00 0.007(10) 0.002(8) 0.00 0.032(10) 0.030(9) 0.00 0.00 0.249(8) -0.018(11) 0.00 0.00 0.00 0.00 0.00 0.00 0.00 0.00 0.00 1.009(2) 1.00 1.00 1.00 1.00 1.00
C(13) 4.13 0.00 0.01 -0.02 0.00 -0.19 0.00 0.00 0.01 0.00 0.00 0.03 0.03 0.00 0.00 0.25 -0.02 0.00 0.00 0.00 0.00 0.00 0.00 0.00 0.00 0.00 1.009(2) 1.00 1.00 1.00 1.00 1.00
C(14) 4.13 0.00 0.01 -0.02 0.00 -0.19 0.00 0.00 0.01 0.00 0.00 0.03 0.03 0.00 0.00 0.25 -0.02 0.00 0.00 0.00 0.00 0.00 0.00 0.00 0.00 0.00 1.009(2) 1.00 1.00 1.00 1.00 1.00
C(15) 4.02(4) 0.00 0.036(15) 0.040(15) 0.00 -0.182(15) 0.00 0.00 -0.021(14) 0.021(15) 0.00 0.009(14) 0.021(14) 0.00 0.00 0.300(15) -0.005(15) 0.00 0.00 0.00 0.00 0.00 0.00 0.00 0.00 0.00 1.009(2) 1.00 1.00 1.00 1.00 1.00
LI 0.90(11) 0.00 0.00 0.00 0.00 0.00 0.00 0.00 0.00 0.00 0.00 0.00 0.00 0.00 0.00 0.00 0.00 0.00 0.00 0.00 0.00 0.00 0.00 0.00 0.00 0.00 1.20 1.20 1.20 1.20 1.20 1.20
H(2A) 0.888(10) 0.00 0.00 0.00 0.099(6) 0.00 0.00 0.00 0.00 0.00 0.00 0.00 0.00 0.00 0.00 0.00 0.00 0.00 0.00 0.00 0.00 0.00 0.00 0.00 0.00 0.00 1.20 1.20 1.20 1.20 1.20 1.20
H(2B) 0.89 0.00 0.00 0.00 0.10 0.00 0.00 0.00 0.00 0.00 0.00 0.00 0.00 0.00 0.00 0.00 0.00 0.00 0.00 0.00 0.00 0.00 0.00 0.00 0.00 0.00 1.20 1.20 1.20 1.20 1.20 1.20
H(2C) 0.89 0.00 0.00 0.00 0.10 0.00 0.00 0.00 0.00 0.00 0.00 0.00 0.00 0.00 0.00 0.00 0.00 0.00 0.00 0.00 0.00 0.00 0.00 0.00 0.00 0.00 1.20 1.20 1.20 1.20 1.20 1.20
H(3A) 0.89 0.00 0.00 0.00 0.10 0.00 0.00 0.00 0.00 0.00 0.00 0.00 0.00 0.00 0.00 0.00 0.00 0.00 0.00 0.00 0.00 0.00 0.00 0.00 0.00 0.00 1.20 1.20 1.20 1.20 1.20 1.20
H(3B) 0.83(3) 0.00 0.00 0.00 0.06(2) 0.00 0.00 0.00 0.00 0.00 0.00 0.00 0.00 0.00 0.00 0.00 0.00 0.00 0.00 0.00 0.00 0.00 0.00 0.00 0.00 0.00 1.20 1.20 1.20 1.20 1.20 1.20
H(3C) 0.91(3) 0.00 0.00 0.00 0.10(2) 0.00 0.00 0.00 0.00 0.00 0.00 0.00 0.00 0.00 0.00 0.00 0.00 0.00 0.00 0.00 0.00 0.00 0.00 0.00 0.00 0.00 1.20 1.20 1.20 1.20 1.20 1.20
H(4A) 0.89 0.00 0.00 0.00 0.10 0.00 0.00 0.00 0.00 0.00 0.00 0.00 0.00 0.00 0.00 0.00 0.00 0.00 0.00 0.00 0.00 0.00 0.00 0.00 0.00 0.00 1.20 1.20 1.20 1.20 1.20 1.20
H(4B) 0.89 0.00 0.00 0.00 0.10 0.00 0.00 0.00 0.00 0.00 0.00 0.00 0.00 0.00 0.00 0.00 0.00 0.00 0.00 0.00 0.00 0.00 0.00 0.00 0.00 0.00 1.20 1.20 1.20 1.20 1.20 1.20
H(4C) 0.89 0.00 0.00 0.00 0.10 0.00 0.00 0.00 0.00 0.00 0.00 0.00 0.00 0.00 0.00 0.00 0.00 0.00 0.00 0.00 0.00 0.00 0.00 0.00 0.00 0.00 1.20 1.20 1.20 1.20 1.20 1.20
H(5A) 0.89 0.00 0.00 0.00 0.10 0.00 0.00 0.00 0.00 0.00 0.00 0.00 0.00 0.00 0.00 0.00 0.00 0.00 0.00 0.00 0.00 0.00 0.00 0.00 0.00 0.00 1.20 1.20 1.20 1.20 1.20 1.20
H(5B) 0.89 0.00 0.00 0.00 0.10 0.00 0.00 0.00 0.00 0.00 0.00 0.00 0.00 0.00 0.00 0.00 0.00 0.00 0.00 0.00 0.00 0.00 0.00 0.00 0.00 0.00 1.20 1.20 1.20 1.20 1.20 1.20
H(5C) 0.89 0.00 0.00 0.00 0.10 0.00 0.00 0.00 0.00 0.00 0.00 0.00 0.00 0.00 0.00 0.00 0.00 0.00 0.00 0.00 0.00 0.00 0.00 0.00 0.00 0.00 1.20 1.20 1.20 1.20 1.20 1.20
H(6A) 0.89 0.00 0.00 0.00 0.10 0.00 0.00 0.00 0.00 0.00 0.00 0.00 0.00 0.00 0.00 0.00 0.00 0.00 0.00 0.00 0.00 0.00 0.00 0.00 0.00 0.00 1.20 1.20 1.20 1.20 1.20 1.20
H(6B) 0.89 0.00 0.00 0.00 0.10 0.00 0.00 0.00 0.00 0.00 0.00 0.00 0.00 0.00 0.00 0.00 0.00 0.00 0.00 0.00 0.00 0.00 0.00 0.00 0.00 0.00 1.20 1.20 1.20 1.20 1.20 1.20
H(6C) 0.89 0.00 0.00 0.00 0.10 0.00 0.00 0.00 0.00 0.00 0.00 0.00 0.00 0.00 0.00 0.00 0.00 0.00 0.00 0.00 0.00 0.00 0.00 0.00 0.00 0.00 1.20 1.20 1.20 1.20 1.20 1.20
H(7A) 0.89 0.00 0.00 0.00 0.10 0.00 0.00 0.00 0.00 0.00 0.00 0.00 0.00 0.00 0.00 0.00 0.00 0.00 0.00 0.00 0.00 0.00 0.00 0.00 0.00 0.00 1.20 1.20 1.20 1.20 1.20 1.20
H(7B) 0.82(3) 0.00 0.00 0.00 0.11(2) 0.00 0.00 0.00 0.00 0.00 0.00 0.00 0.00 0.00 0.00 0.00 0.00 0.00 0.00 0.00 0.00 0.00 0.00 0.00 0.00 0.00 1.20 1.20 1.20 1.20 1.20 1.20
H(7C) 0.94(3) 0.00 0.00 0.00 0.17(2) 0.00 0.00 0.00 0.00 0.00 0.00 0.00 0.00 0.00 0.00 0.00 0.00 0.00 0.00 0.00 0.00 0.00 0.00 0.00 0.00 0.00 1.20 1.20 1.20 1.20 1.20 1.20
H(12) 0.888(12) 0.00 0.00 0.00 0.125(9) 0.00 0.00 0.00 0.00 0.00 0.00 0.00 0.00 0.00 0.00 0.00 0.00 0.00 0.00 0.00 0.00 0.00 0.00 0.00 0.00 0.00 1.20 1.20 1.20 1.20 1.20 1.20
H(13) 0.89 0.00 0.00 0.00 0.12 0.00 0.00 0.00 0.00 0.00 0.00 0.00 0.00 0.00 0.00 0.00 0.00 0.00 0.00 0.00 0.00 0.00 0.00 0.00 0.00 0.00 1.20 1.20 1.20 1.20 1.20 1.20
H(14) 0.89 0.00 0.00 0.00 0.12 0.00 0.00 0.00 0.00 0.00 0.00 0.00 0.00 0.00 0.00 0.00 0.00 0.00 0.00 0.00 0.00 0.00 0.00 0.00 0.00 0.00 1.20 1.20 1.20 1.20 1.20 1.20
H(15) 0.89 0.00 0.00 0.00 0.12 0.00 0.00 0.00 0.00 0.00 0.00 0.00 0.00 0.00 0.00 0.00 0.00 0.00 0.00 0.00 0.00 0.00 0.00 0.00 0.00 0.00 1.20 1.20 1.20 1.20 1.20 1.20

loop_
_atom_site_aniso_label
_atom_site_aniso_U_11
_atom_site_aniso_U_22
_atom_site_aniso_U_33
_atom_site_aniso_U_23
_atom_site_aniso_U_13
_atom_site_aniso_U_12
Si1 0.0171(1) 0.0209(1) 0.0171(1) 0.0037(1) -0.0005(1) 0.0004(1)
Si2 0.0152(1) 0.0196(1) 0.0232(1) -0.0053(1) 0.0000(1) -0.0006(1)
N 0.0158(1) 0.0158(2) 0.0203(2) -0.0018(1) -0.0002(1) 0.0005(1)
C1 0.0139(1) 0.0161(1) 0.0161(1) -0.0001(1) 0.0000(1) 0.0013(1)
C2 0.0262(2) 0.0590(4) 0.0244(2) 0.0090(2) 0.0080(2) 0.0003(2)
C3 0.0428(3) 0.0346(3) 0.0200(2) -0.0005(2) -0.0073(2) -0.0082(3)
C4 0.0370(3) 0.0277(2) 0.0389(3) 0.0106(2) -0.0079(2) 0.0071(2)
C5 0.0315(2) 0.0485(3) 0.0220(2) -0.0059(2) -0.0056(2) -0.0046(2)
C6 0.0262(2) 0.0222(2) 0.0453(3) -0.0046(2) 0.0033(2) -0.0072(2)
C7 0.0243(2) 0.0278(3) 0.0458(3) -0.0152(3) 0.0023(2) 0.0046(2)
C11 0.0123(1) 0.0162(1) 0.0166(1) 0.0012(1) 0.0008(1) 0.0004(1)
C12 0.0126(1) 0.0197(2) 0.0349(2) 0.0022(1) -0.0021(1) 0.0001(1)
C13 0.0145(1) 0.0239(2) 0.0407(2) 0.0050(2) -0.0015(1) 0.0035(1)
C14 0.0199(2) 0.0199(2) 0.0325(2) 0.0035(1) 0.0030(1) 0.0055(1)
C15 0.0210(2) 0.0168(2) 0.0252(2) -0.0010(1) 0.0015(1) 0.0022(1)
Li 0.0153 0.0408 0.0290 -0.0020 0.0010 0.0020
H2A 0.0671 0.1648 0.0348 0.0213 0.0097 -0.0034
H2B 0.0470 0.0813 0.0792 0.0035 0.0104 -0.0164
H2C 0.0557 0.0811 0.0879 -0.0007 0.0220 0.0216
H3A 0.0950 0.0813 0.0315 0.0079 -0.0155 -0.0168
H3B 0.0962 0.0444 0.0547 -0.0112 -0.0012 -0.0003
H3C 0.0445 0.0863 0.0652 0.0013 -0.0050 -0.0206
H4A 0.0991 0.0695 0.0501 0.0234 -0.0138 0.0130
H4B 0.0458 0.0704 0.0888 0.0085 0.0004 0.0204
H4C 0.0822 0.0351 0.0858 0.0011 -0.0168 0.0006
H5A 0.1170 0.0799 0.0504 -0.0276 -0.0074 -0.0074
H5B 0.1060 0.1347 0.0573 0.0358 -0.0198 -0.0664
H5C 0.0836 0.1469 0.0555 -0.0006 -0.0175 0.0551
H6A 0.0737 0.0506 0.0773 -0.0261 0.0062 -0.0229
H6B 0.0367 0.0547 0.1184 0.0028 0.0193 0.0010
H6C 0.0741 0.0627 0.0662 0.0164 0.0000 -0.0176
H7A 0.0579 0.0547 0.1220 -0.0519 0.0030 -0.0007
H7B 0.0666 0.0796 0.0704 0.0019 -0.0071 0.0358
H7C 0.0505 0.0635 0.0890 -0.0110 0.0274 0.0030
H12 0.0312 0.0320 0.0900 -0.0050 -0.0107 -0.0055
H13 0.0245 0.0514 0.0915 0.0040 -0.0116 0.0046
H14 0.0425 0.0331 0.0740 0.0039 0.0031 0.0154
H15 0.0411 0.0290 0.0697 -0.0085 -0.0064 -0.0034

loop_
_atom_site_label
_atom_site_type_symbol
_atom_site_thermal_displace_type
_atom_site_fract_x
_atom_site_fract_y
_atom_site_fract_z
_atom_site_occupancy
_atom_site_U_iso_or_equiv
Si1 Si Uani 0.36009(1) 0.36447(1) 0.14265(1) 1.000 0.0184(1)
Si2 Si Uani 0.30228(1) 0.26310(1) -0.08625(1) 1.000 0.0194(1)
N N Uani 0.32170(4) 0.65175(5) 0.01422(4) 1.000 0.0173(1)
C1 C Uani 0.34445(3) 0.40747(4) 0.00109(3) 1.000 0.0154(1)
C2 C Uani 0.21836(5) 0.35769(7) 0.20396(4) 1.000 0.0363(2)
C3 C Uani 0.44800(8) 0.49177(8) 0.22359(5) 1.000 0.0328(2)
C4 C Uani 0.43410(5) 0.19839(7) 0.16947(5) 1.000 0.0349(2)
C5 C Uani 0.25199(5) 0.31911(7) -0.22208(4) 1.000 0.0343(1)
C6 C Uani 0.18768(5) 0.14550(5) -0.04195(5) 1.000 0.0312(1)
C7 C Uani 0.43079(6) 0.15207(8) -0.10675(7) 1.000 0.0326(2)
C11 C Uani 0.27294(3) 0.53035(4) -0.01261(3) 1.000 0.0150(1)
C12 C Uani 0.15600(4) 0.52954(5) -0.04788(4) 1.000 0.0225(1)
C13 C Uani 0.09272(4) 0.64778(5) -0.05310(4) 1.000 0.0265(1)
C14 C Uani 0.14460(4) 0.77001(5) -0.02328(4) 1.000 0.0240(1)
C15 C Uani 0.25923(4) 0.76603(5) 0.00900(3) 1.000 0.0210(1)
Li Li Uani 0.51919 0.39297 -0.05280 1.000 0.0284
H2A H Uani 0.22900 0.33521 0.28731 1.000 0.0886
H2B H Uani 0.16371 0.27859 0.16845 1.000 0.0689
H2C H Uani 0.17169 0.45205 0.19426 1.000 0.0742
H3A H Uani 0.45026 0.46178 0.30606 1.000 0.0701
H3B H Uani 0.41136 0.59432 0.22082 1.000 0.0653
H3C H Uani 0.53683 0.49804 0.20281 1.000 0.0657
H4A H Uani 0.44233 0.18219 0.25495 1.000 0.0736
H4B H Uani 0.52035 0.19701 0.14191 1.000 0.0685
H4C H Uani 0.38823 0.11186 0.13530 1.000 0.0686
H5A H Uani 0.23974 0.23074 -0.27289 1.000 0.0829
H5B H Uani 0.31118 0.38333 -0.25812 1.000 0.1003
H5C H Uani 0.17037 0.37072 -0.22631 1.000 0.0962
H6A H Uani 0.17366 0.06305 -0.09905 1.000 0.0671
H6B H Uani 0.10642 0.19677 -0.03671 1.000 0.0693
H6C H Uani 0.21003 0.09903 0.03440 1.000 0.0678
H7A H Uani 0.40248 0.06223 -0.15068 1.000 0.0783
H7B H Uani 0.47515 0.11794 -0.03447 1.000 0.0727
H7C H Uani 0.49471 0.19902 -0.15460 1.000 0.0667
H12 H Uani 0.11450 0.43384 -0.06803 1.000 0.0516
H13 H Uani 0.00191 0.64463 -0.08010 1.000 0.0564
H14 H Uani 0.09735 0.86567 -0.02670 1.000 0.0499
H15 H Uani 0.30452 0.85932 0.03114 1.000 0.0470

loop_
_atom_type_symbol
_atom_type_description
_atom_type_scat_dispersion_real
_atom_type_scat_dispersion_imag
_atom_type_scat_source
Si Si 0.0817 0.0704 'International Tables Vol C Tables 4.2.6.8 and 6.1.1.4'
N N 0.0061 0.0033 'International Tables Vol C Tables 4.2.6.8 and 6.1.1.4'
Li Li -0.0003 0.0001 'International Tables Vol C Tables 4.2.6.8 and 6.1.1.4'
H H 0.0000 0.0000 'International Tables Vol C Tables 4.2.6.8 and 6.1.1.4'
C C 0.0033 0.0016 'International Tables Vol C Tables 4.2.6.8 and 6.1.1.4'

loop_
_geom_angle_atom_site_label_1
_geom_angle_atom_site_label_2
_geom_angle_atom_site_label_3
_geom_angle
_geom_angle_site_symmetry_1
_geom_angle_site_symmetry_2
_geom_angle_site_symmetry_3
_geom_angle_publ_flag
C1 Si1 C2 112.11(2) . . . yes
C1 Si1 C3 113.46(2) . . . yes
C1 Si1 C4 113.27(2) . . . yes
C2 Si1 C3 105.18(3) . . . yes
C2 Si1 C4 107.64(3) . . . yes
C3 Si1 C4 104.53(3) . . . yes
C1 Si2 C5 112.61(2) . . . yes
C1 Si2 C6 117.42(2) . . . yes
C1 Si2 C7 110.03(3) . . . yes
C1 Si2 Li 50.50 . . . yes
C5 Si2 C6 105.57(3) . . . yes
C5 Si2 C7 104.50(3) . . . yes
C5 Si2 Li 103.41 . . . yes
C6 Si2 C7 105.73(3) . . . yes
C6 Si2 Li 150.96 . . . yes
C7 Si2 Li 64.71 . . . yes
C11 N C15 120.49(4) . . . yes
C11 N Li 104.12 . . 3_665 yes
C15 N Li 135.39 . . 3_665 yes
Si1 C1 Si2 114.57(2) . . . yes
Si1 C1 C11 108.96(3) . . . yes
Si1 C1 Li 104.51 . . . yes
Si2 C1 C11 115.50(3) . . . yes
Si2 C1 Li 88.92 . . . yes
C11 C1 Li 123.15 . . . yes
N C11 C1 117.79(3) . . . yes
N C11 C12 117.88(4) . . . yes
C1 C11 C12 124.28(4) . . . no
C11 C12 C13 121.08(4) . . . no
C12 C13 C14 119.64(4) . . . no
C13 C14 C15 117.18(4) . . . no
N C15 C14 123.72(5) . . . yes
H2A C2 H2C 108.34 . . . no
H2B C2 H2C 106.79 . . . no
Si1 C2 H2C 111.98 . . . no
Si1 C2 H2A 111.30 . . . no
Si1 C2 H2B 111.32 . . . no
H2A C2 H2B 106.86 . . . no
Si1 C3 H3A 109.06 . . . no
H3B C3 H3C 108.43 . . . no
Si1 C3 H3C 113.62 . . . no
H3A C3 H3B 105.50 . . . no
Si1 C3 H3B 113.32 . . . no
H3A C3 H3C 106.37 . . . no
Si1 C4 H4B 112.28 . . . no
Si1 C4 H4C 113.72 . . . no
Si1 C4 H4A 108.62 . . . no
H4A C4 H4B 106.90 . . . no
H4A C4 H4C 107.15 . . . no
H4B C4 H4C 107.83 . . . no
Si2 C5 H5B 113.44 . . . no
Si2 C5 H5C 114.28 . . . no
H5A C5 H5B 106.57 . . . no
Si2 C5 H5A 109.58 . . . no
H5A C5 H5C 105.25 . . . no
H5B C5 H5C 107.14 . . . no
Si2 C6 H6A 109.74 . . . no
H6A C6 H6C 107.33 . . . no
H6B C6 H6C 107.73 . . . no
H6A C6 H6B 106.90 . . . no
Si2 C6 H6B 111.99 . . . no
Si2 C6 H6C 112.87 . . . no
Si2 C7 H7A 108.82 . . . no
H7B C7 H7C 107.25 . . . no
Si2 C7 H7C 114.05 . . . no
H7A C7 H7B 107.43 . . . no
Si2 C7 H7B 113.98 . . . no
H7A C7 H7C 104.73 . . . no
C11 C12 H12 119.38 . . . no
C13 C12 H12 119.49 . . . no
C12 C13 H13 119.83 . . . no
C14 C13 H13 120.53 . . . no
C13 C14 H14 121.70 . . . no
C15 C14 H14 121.12 . . . no
N C15 H15 116.16 . . . no
C14 C15 H15 120.11 . . . no
N Li C1 145.90 3_665 . . yes
Si2 Li N 139.88 . . 3_665 yes
Si2 Li C1 40.59 . . . yes

loop_
_geom_bond_atom_site_label_1
_geom_bond_atom_site_label_2
_geom_bond_distance
_geom_bond_site_symmetry_1
_geom_bond_site_symmetry_2
_geom_bond_publ_flag
Si1 C1 1.8552(4) . . yes
Si1 C2 1.8804(6) . . yes
Si1 C3 1.8930(8) . . yes
Si1 C4 1.8781(7) . . yes
Si2 C1 1.8592(4) . . yes
Si2 C5 1.8811(5) . . yes
Si2 C6 1.8888(6) . . yes
Si2 C7 1.8947(7) . . yes
Si2 Li 2.8572 . . yes
N C11 1.3636(6) . . yes
N C15 1.3454(7) . . yes
N Li 1.9508 . 3_665 yes
C1 C11 1.4798(5) . . no
C1 Li 2.2049 . . yes
C11 C12 1.4168(6) . . no
C12 C13 1.3834(7) . . no
C13 C14 1.3948(7) . . no
C14 C15 1.3821(7) . . no
C2 H2A 1.0871 . . no
C2 H2B 1.0917 . . no
C2 H2C 1.0844 . . no
C3 H3A 1.0928 . . no
C3 H3B 1.1003 . . no
C3 H3C 1.0919 . . no
C4 H4A 1.1017 . . no
C4 H4B 1.0907 . . no
C4 H4C 1.0873 . . no
C5 H5A 1.0922 . . no
C5 H5B 1.0653 . . no
C5 H5C 1.0827 . . no
C6 H6A 1.0991 . . no
C6 H6B 1.0846 . . no
C6 H6C 1.0950 . . no
C7 H7A 1.0910 . . no
C7 H7B 1.0853 . . no
C7 H7C 1.0981 . . no
C12 H12 1.0872 . . no
C13 H13 1.0994 . . no
C14 H14 1.0951 . . no
C15 H15 1.0924 . . no

loop_
_geom_contact_atom_site_label_1
_geom_contact_atom_site_label_2
_geom_contact_distance
_geom_contact_site_symmetry_1
_geom_contact_site_symmetry_2
_geom_contact_publ_flag
Si1 Li 3.0433 . 3_665 no
Si2 Li 4.3165 . 3_665 no
Si1 H6C 3.4044 . . no
Si2 H4C 3.3026 . . no
Si2 H12 2.7945 . . no
Si2 H3C 3.4183 . 3_665 no
N C3 3.3704(9) . . no
N H3B 2.8374 . . no
C3 N 3.3704(9) . . no
C3 Li 2.5107 . 3_665 no
C4 C7 3.5548(11) . . no
C5 C12 3.2928(8) . . no
C5 C14 3.5718(7) . 2_544 no
C7 C4 3.5548(11) . . no
C12 C5 3.2928(8) . . no
C14 C5 3.5718(7) . 2_554 no
C2 H13 2.9453 . 3_565 no
C3 H5B 3.0882 . 3_665 no
C4 H5C 3.0761 . 4_555 no
C4 H7B 2.7926 . . no
C5 H12 2.8528 . . no
C5 H3C 3.0627 . 3_665 no
C6 H2B 3.0198 . . no
C6 H12 2.9883 . . no
C6 H14 2.9716 . 1_545 no
C11 H2C 3.0606 . . no
C12 H5C 2.7803 . . no
C12 H13 3.0704 . 3_565 no
C13 H12 3.0661 . 3_565 no
C13 H6B 3.0741 . 3_565 no
C14 H6A 3.0785 . 1_565 no
C14 H5A 3.0320 . 2_554 no
C14 H5B 3.0808 . 2_554 no
C15 H2A 2.6849 . 2_555 no
C15 H5A 3.0360 . 2_554 no
Li Si2 4.3165 . 3_665 no
Li C3 2.5107 . 3_665 no
Li Si1 3.0433 . 3_665 no
Li Li 2.5630 . 3_665 no
Li H3C 3.4196 . . no
Li H4B 3.1509 . . no
Li H3B 2.3441 . 3_665 no
Li H3C 2.2601 . 3_665 no
H2A C15 2.6849 . 2_545 no
H2A H15 2.3868 . 2_545 no
H2B C6 3.0198 . . no
H2B H6C 2.5468 . . no
H2B H3B 2.4981 . 2_545 no
H2B H13 2.3135 . 3_565 no
H2C C11 3.0606 . . no
H3B N 2.8374 . . no
H3B H2B 2.4981 . 2_555 no
H3B Li 2.3441 . 3_665 no
H3B H7C 2.4922 . 3_665 no
H3C Li 3.4196 . . no
H3C Si2 3.4183 . 3_665 no
H3C C5 3.0627 . 3_665 no
H3C Li 2.2601 . 3_665 no
H3C H5B 2.2125 . 3_665 no
H4B Li 3.1509 . . no
H4B H7B 2.4124 . . no
H4B H5C 2.4523 . 4_555 no
H4C Si2 3.3026 . . no
H4C H6C 2.3903 . . no
H4C H7B 2.4516 . . no
H5A C14 3.0320 . 2_544 no
H5A C15 3.0360 . 2_544 no
H5B C14 3.0808 . 2_544 no
H5B H6A 2.5596 . 2_554 no
H5B C3 3.0882 . 3_665 no
H5B H3C 2.2125 . 3_665 no
H5C C12 2.7803 . . no
H5C H12 2.2504 . . no
H5C H7A 2.5720 . 2_554 no
H5C C4 3.0761 . 4_454 no
H5C H4B 2.4523 . 4_454 no
H6A C14 3.0785 . 1_545 no
H6A H14 2.3576 . 1_545 no
H6A H5B 2.5596 . 2_544 no
H6B H12 2.3793 . . no
H6B C13 3.0741 . 3_565 no
H6B H13 2.5542 . 3_565 no
H6C Si1 3.4044 . . no
H6C H2B 2.5468 . . no
H6C H4C 2.3903 . . no
H7A H5C 2.5720 . 2_544 no
H7B C4 2.7926 . . no
H7B H4B 2.4124 . . no
H7B H4C 2.4516 . . no
H7B H7B 2.5466 . 3_655 no
H7B H15 2.5905 . 3_665 no
H7C H3B 2.4922 . 3_665 no
H12 Si2 2.7945 . . no
H12 C5 2.8528 . . no
H12 C6 2.9883 . . no
H12 H5C 2.2504 . . no
H12 H6B 2.3793 . . no
H12 C13 3.0661 . 3_565 no
H12 H13 2.5210 . 3_565 no
H13 C2 2.9453 . 3_565 no
H13 C12 3.0704 . 3_565 no
H13 H2B 2.3135 . 3_565 no
H13 H6B 2.5542 . 3_565 no
H13 H12 2.5210 . 3_565 no
H14 C6 2.9716 . 1_565 no
H14 H6A 2.3576 . 1_565 no
H15 H2A 2.3868 . 2_555 no
H15 H7B 2.5905 . 3_665 no

loop_
_geom_torsion_atom_site_label_1
_geom_torsion_atom_site_label_2
_geom_torsion_atom_site_label_3
_geom_torsion_atom_site_label_4
_geom_torsion
_geom_torsion_site_symmetry_1
_geom_torsion_site_symmetry_2
_geom_torsion_site_symmetry_3
_geom_torsion_site_symmetry_4
_geom_torsion_publ_flag
C2 Si1 C1 Si2 -80.20(3) . . . . no
C2 Si1 C1 C11 50.92(4) . . . . no
C2 Si1 C1 Li -175.75 . . . . no
C3 Si1 C1 Si2 160.83(3) . . . . no
C3 Si1 C1 C11 -68.05(4) . . . . no
C3 Si1 C1 Li 65.27 . . . . no
C4 Si1 C1 Si2 41.86(3) . . . . no
C4 Si1 C1 C11 172.98(3) . . . . no
C4 Si1 C1 Li -53.70 . . . . no
C5 Si2 C1 Si1 165.53(2) . . . . no
C5 Si2 C1 C11 37.66(4) . . . . no
C5 Si2 C1 Li -88.99 . . . . no
C6 Si2 C1 Si1 42.61(3) . . . . no
C6 Si2 C1 C11 -85.26(3) . . . . no
C6 Si2 C1 Li 148.09 . . . . no
C7 Si2 C1 Si1 -78.34(3) . . . . no
C7 Si2 C1 C11 153.79(4) . . . . no
C7 Si2 C1 Li 27.14 . . . . no
Li Si2 C1 Si1 -105.48 . . . . no
Li Si2 C1 C11 126.65 . . . . no
C1 Si2 Li N 126.16 . . . 3_665 no
C5 Si2 Li C1 108.40 . . . . no
C5 Si2 Li N -125.44 . . . 3_665 no
C6 Si2 Li C1 -75.19 . . . . no
C6 Si2 Li N 50.97 . . . 3_665 no
C7 Si2 Li C1 -151.70 . . . . no
C7 Si2 Li N -25.54 . . . 3_665 no
C15 N C11 C1 -176.30(4) . . . . no
C15 N C11 C12 1.29(7) . . . . no
Li N C11 C1 4.19 3_665 . . . no
Li N C11 C12 -178.21 3_665 . . . no
C11 N C15 C14 -0.29(7) . . . . no
Li N C15 C14 179.02 3_665 . . . no
C11 N Li Si2 164.36 . . 3_665 3_665 no
C11 N Li C1 94.81 . . 3_665 3_665 no
C15 N Li Si2 -15.03 . . 3_665 3_665 no
C15 N Li C1 -84.58 . . 3_665 3_665 no
C11 N C15 H15 -179.51 . . . . no
Li N C15 H15 -0.20 3_665 . . . no
Si1 C1 C11 N 75.47(4) . . . . no
Si2 C1 C11 C12 28.65(5) . . . . no
Li C1 C11 N -47.27 . . . . no
Li C1 C11 C12 135.31 . . . . no
Si1 C1 Li Si2 115.13 . . . . no
Si1 C1 Li N 3.27 . . . 3_665 no
Si2 C1 Li N -111.86 . . . 3_665 no
C11 C1 Li Si2 -120.13 . . . . no
C11 C1 Li N 128.01 . . . 3_665 no
Si2 C1 C11 N -153.92(3) . . . . no
Si1 C1 C11 C12 -101.96(4) . . . . no
C1 C11 C12 C13 176.25(4) . . . . no
N C11 C12 C13 -1.17(7) . . . . no
C11 C12 C13 C14 0.04(9) . . . . no
C12 C13 C14 C15 0.95(7) . . . . no
C13 C14 C15 N -0.86(7) . . . . no
